data_2200298
loop_
_publ_author_name
'Parvez, Masood'
'Simion, Dan V.'
'Sorensen, Ted S.'

_publ_section_title (6b<i>R</i>,10a<i>S</i>)-6b,10a-Dimethyl-10,10a-dihydro-9<i>H</i>-fluoranthene
_journal_issue 5
_journal_name_full 'Acta Crystallographica Section E'
_journal_page_first o441
_journal_page_last o443
_journal_paper_doi 10.1107/S1600536801006572
_journal_volume 57
_journal_year 2001
_chemical_formula_moiety 'C18 H20'
_chemical_formula_sum 'C18 H20'
_chemical_formula_weight 236.34
_chemical_name_common Dimethyldihydrofluoranthene
_chemical_name_systematic
;
(6bR,10aS)-6b,10a-Dimethyl-10,10a-dihydro-9H-fluoranthene
;
_space_group_IT_number 19
_symmetry_cell_setting orthorhombic
_symmetry_space_group_name_Hall 'P 2ac 2ab'
_symmetry_space_group_name_H-M 'P 21 21 21'
_cell_angle_alpha 90.00
_cell_angle_beta 90.00
_cell_angle_gamma 90.00
_cell_formula_units_Z 4
_cell_length_a 13.332(3)
_cell_length_b 13.791(3)
_cell_length_c 7.440(2)
_cell_measurement_reflns_used 25
_cell_measurement_temperature 200(2)
_cell_measurement_theta_max 15.0
_cell_measurement_theta_min 10.0
_cell_volume 1367.9(6)
_computing_cell_refinement 'MSC/AFC Diffractometer Control Software'
_computing_data_collection
;
MSC/AFC Diffractometer Control Software
(Molecular Structure Corporation, 1988)
;
_computing_data_reduction 'TEXSAN (Molecular Structure Corporation, 1994)'
_computing_molecular_graphics TEXSAN
_computing_publication_material 'SHELXL97 (Sheldrick, 1997)'
_computing_structure_refinement 'SHELXL97 (Sheldrick, 1997)'
_computing_structure_solution 'SAPI91 (Fan, 1991)'
_diffrn_ambient_temperature 200(2)
_diffrn_measured_fraction_theta_full .998
_diffrn_measured_fraction_theta_max .998
_diffrn_measurement_device_type 'Rigaku AFC-6S'
_diffrn_measurement_method \w/2\q
_diffrn_radiation_monochromator graphite
_diffrn_radiation_source 'fine-focus sealed tube'
_diffrn_radiation_type MoK\a
_diffrn_radiation_wavelength .71069
_diffrn_reflns_av_R_equivalents .00
_diffrn_reflns_av_sigmaI/netI .05
_diffrn_reflns_limit_h_max 17
_diffrn_reflns_limit_h_min 0
_diffrn_reflns_limit_k_max 17
_diffrn_reflns_limit_k_min 0
_diffrn_reflns_limit_l_max 9
_diffrn_reflns_limit_l_min 0
_diffrn_reflns_number 1819
_diffrn_reflns_theta_full 27.5
_diffrn_reflns_theta_max 27.5
_diffrn_reflns_theta_min 2.5
_diffrn_standards_decay_% <0.1
_diffrn_standards_interval_count 200
_diffrn_standards_number 3
_exptl_absorpt_coefficient_mu .06
_exptl_absorpt_correction_type none
_exptl_crystal_colour colourless
_exptl_crystal_density_diffrn 1.148
_exptl_crystal_density_meas ?
_exptl_crystal_density_method 'not measured'
_exptl_crystal_description prism
_exptl_crystal_F_000 512
_exptl_crystal_size_max .60
_exptl_crystal_size_mid .47
_exptl_crystal_size_min .38
_refine_diff_density_max .31
_refine_diff_density_min -.27
_refine_ls_extinction_method none
_refine_ls_goodness_of_fit_ref 1.11
_refine_ls_hydrogen_treatment constr
_refine_ls_matrix_type full
_refine_ls_number_parameters 165
_refine_ls_number_reflns 1819
_refine_ls_number_restraints 0
_refine_ls_restrained_S_all 1.11
_refine_ls_R_factor_all .118
_refine_ls_R_factor_gt .054
_refine_ls_shift/su_max <0.001
_refine_ls_shift/su_mean .00
_refine_ls_structure_factor_coef Fsqd
_refine_ls_weighting_details 'calc w = 1/[\s^2^(Fo^2^)+(0.113P)^2^+0.398P] where P = (Fo^2^+2Fc^2^)/3'
_refine_ls_weighting_scheme calc
_refine_ls_wR_factor_ref .214
_reflns_number_gt 1073
_reflns_number_total 1819
_reflns_threshold_expression I>2\s(I)
_cod_data_source_file cv6017.cif
_cod_data_source_block I
_cod_depositor_comments
;
The following automatic conversions were performed:

'_exptl_crystal_density_meas' value 'not measured' was changed to '?'
- the value is perceived as not measured.

Automatic conversion script
Id: cif_fix_values 3008 2015-01-20 13:52:24Z robertas 
;
_cod_database_code 2200298
_cod_database_fobs_code 2200298

loop_
_symmetry_equiv_pos_as_xyz
'x, y, z'
'-x+1/2, -y, z+1/2'
'x+1/2, -y+1/2, -z'
'-x, y+1/2, -z+1/2'

loop_
_atom_site_label
_atom_site_fract_x
_atom_site_fract_y
_atom_site_fract_z
_atom_site_U_iso_or_equiv
_atom_site_adp_type
_atom_site_calc_flag
_atom_site_refinement_flags
_atom_site_occupancy
_atom_site_disorder_assembly
_atom_site_disorder_group
_atom_site_type_symbol
C1 .4412(4) .1819(3) .4497(6) .0480(12) Uani d . 1 . . C
H1 .4739 .2356 .5040 .058 Uiso calc R 1 . . H
C2 .3581(4) .1963(4) .3357(7) .0551(13) Uani d . 1 . . C
H2 .3356 .2607 .3150 .066 Uiso calc R 1 . . H
C3 .3082(4) .1215(4) .2533(6) .0500(13) Uani d . 1 . . C
H3 .2537 .1347 .1750 .060 Uiso calc R 1 . . H
C3a .3385(3) .0239(4) .2856(5) .0402(11) Uani d . 1 . . C
C4 .2958(3) -.0617(4) .2152(6) .0518(13) Uani d . 1 . . C
H4 .2398 -.0579 .1365 .062 Uiso calc R 1 . . H
C5 .3349(4) -.1501(4) .2599(7) .0548(13) Uani d . 1 . . C
H5 .3063 -.2067 .2082 .066 Uiso calc R 1 . . H
C6 .4162(4) -.1604(3) .3803(7) .0503(12) Uani d . 1 . . C
H6 .4409 -.2229 .4112 .060 Uiso calc R 1 . . H
C6a .4588(3) -.0789(3) .4514(5) .0330(9) Uani d . 1 . . C
C6b .5375(3) -.0635(3) .5972(5) .0352(9) Uani d . 1 . . C
C7 .4799(3) -.0765(3) .7778(5) .0406(10) Uani d . 1 . . C
H7A .4130 -.0460 .7664 .049 Uiso calc R 1 . . H
H7B .4696 -.1466 .7994 .049 Uiso calc R 1 . . H
C8 .5328(4) -.0333(4) .9388(6) .0477(12) Uani d . 1 . . C
H8A .6004 -.0622 .9519 .057 Uiso calc R 1 . . H
H8B .4942 -.0468 1.0497 .057 Uiso calc R 1 . . H
C9 .5412(5) .0750(4) .9099(6) .0590(14) Uani d . 1 . . C
H9A .5730 .1053 1.0163 .071 Uiso calc R 1 . . H
H9B .4734 .1032 .8957 .071 Uiso calc R 1 . . H
C10 .6037(4) .0970(4) .7427(6) .0534(13) Uani d . 1 . . C
H10A .6038 .1679 .7225 .064 Uiso calc R 1 . . H
H10B .6739 .0768 .7655 .064 Uiso calc R 1 . . H
C10a .5669(3) .0471(3) .5719(5) .0395(10) Uani d . 1 . . C
C10b .4742(3) .0889(3) .4813(5) .0340(9) Uani d . 1 . . C
C10c .4204(3) .0114(3) .4021(5) .0309(8) Uani d . 1 . . C
C11 .6243(4) -.1348(4) .5907(7) .0548(13) Uani d . 1 . . C
H11A .5990 -.2007 .6094 .082 Uiso calc R 1 . . H
H11B .6727 -.1189 .6853 .082 Uiso calc R 1 . . H
H11C .6573 -.1308 .4731 .082 Uiso calc R 1 . . H
C12 .6523(4) .0571(4) .4302(7) .0587(14) Uani d . 1 . . C
H12A .6357 .0183 .3239 .088 Uiso calc R 1 . . H
H12B .7155 .0339 .4819 .088 Uiso calc R 1 . . H
H12C .6594 .1253 .3956 .088 Uiso calc R 1 . . H

loop_
_atom_site_aniso_label
_atom_site_aniso_U_11
_atom_site_aniso_U_22
_atom_site_aniso_U_33
_atom_site_aniso_U_12
_atom_site_aniso_U_13
_atom_site_aniso_U_23
C1 .066(3) .034(2) .044(2) -.003(2) -.001(2) .005(2)
C2 .072(3) .046(3) .048(3) .017(3) .002(3) .018(2)
C3 .044(2) .075(3) .031(2) .019(2) -.007(2) .014(2)
C3a .032(2) .066(3) .0227(18) .001(2) -.0003(17) .0022(19)
C4 .038(2) .081(4) .036(2) -.004(3) -.011(2) -.012(3)
C5 .055(3) .057(3) .052(3) -.014(2) -.011(3) -.018(3)
C6 .064(3) .037(2) .050(3) .003(2) -.002(3) -.009(2)
C6a .0320(19) .038(2) .0288(17) .0027(18) -.0001(17) -.0029(17)
C6b .041(2) .038(2) .0269(17) .0026(19) -.0041(18) -.0014(17)
C7 .043(2) .042(2) .036(2) -.002(2) -.0049(19) .0097(19)
C8 .056(3) .061(3) .0262(19) .003(2) -.002(2) .002(2)
C9 .079(3) .062(3) .036(2) .003(3) -.014(3) -.017(2)
C10 .064(3) .046(3) .050(3) -.010(2) -.023(3) .005(2)
C10a .047(2) .041(2) .0307(19) -.009(2) -.0019(19) .0053(18)
C10b .041(2) .036(2) .0253(17) .0018(18) .0038(18) .0010(16)
C10c .0310(19) .040(2) .0220(16) .0009(17) .0027(16) .0011(17)
C11 .058(3) .055(3) .051(3) .017(3) -.009(3) -.007(3)
C12 .041(2) .082(4) .052(3) -.005(3) .009(2) .014(3)

loop_
_atom_type_symbol
_atom_type_description
_atom_type_scat_dispersion_real
_atom_type_scat_dispersion_imag
_atom_type_scat_source
C C .0033 .0016 'International Tables Vol C Tables 4.2.6.8 and 6.1.1.4'
H H .0000 .0000 'International Tables Vol C Tables 4.2.6.8 and 6.1.1.4'

loop_
_geom_angle_atom_site_label_1
_geom_angle_atom_site_label_2
_geom_angle_atom_site_label_3
_geom_angle
_geom_angle_publ_flag
C10b C1 C2 119.1(4) n
C10b C1 H1 120.5 n
C2 C1 H1 120.5 n
C3 C2 C1 122.9(4) n
C3 C2 H2 118.5 n
C1 C2 H2 118.5 n
C2 C3 C3a 119.8(4) n
C2 C3 H3 120.1 n
C3a C3 H3 120.1 n
C10c C3a C4 116.1(4) n
C10c C3a C3 116.1(4) n
C4 C3a C3 127.8(4) n
C5 C4 C3a 120.1(4) n
C5 C4 H4 119.9 n
C3a C4 H4 119.9 n
C4 C5 C6 122.5(4) n
C4 C5 H5 118.8 n
C6 C5 H5 118.8 n
C6a C6 C5 118.7(4) n
C6a C6 H6 120.6 n
C5 C6 H6 120.6 n
C6 C6a C10c 118.7(4) n
C6 C6a C6b 132.6(4) n
C10c C6a C6b 108.4(3) n
C11 C6b C6a 114.3(4) n
C11 C6b C7 109.1(4) n
C6a C6b C7 105.0(3) n
C11 C6b C10a 115.5(4) n
C6a C6b C10a 102.7(3) n
C7 C6b C10a 109.6(3) n
C8 C7 C6b 114.1(3) n
C8 C7 H7A 108.7 n
C6b C7 H7A 108.7 n
C8 C7 H7B 108.7 n
C6b C7 H7B 108.7 n
H7A C7 H7B 107.6 n
C7 C8 C9 108.1(4) n
C7 C8 H8A 110.1 n
C9 C8 H8A 110.1 n
C7 C8 H8B 110.1 n
C9 C8 H8B 110.1 n
H8A C8 H8B 108.4 n
C8 C9 C10 110.6(4) n
C8 C9 H9A 109.5 n
C10 C9 H9A 109.5 n
C8 C9 H9B 109.5 n
C10 C9 H9B 109.5 n
H9A C9 H9B 108.1 n
C10a C10 C9 114.4(4) n
C10a C10 H10A 108.7 n
C9 C10 H10A 108.7 n
C10a C10 H10B 108.7 n
C9 C10 H10B 108.7 n
H10A C10 H10B 107.6 n
C10b C10a C10 117.3(4) n
C10b C10a C12 105.1(3) n
C10 C10a C12 106.8(4) n
C10b C10a C6b 102.4(3) n
C10 C10a C6b 114.5(3) n
C12 C10a C6b 110.3(4) n
C1 C10b C10c 118.1(4) n
C1 C10b C10a 133.5(4) n
C10c C10b C10a 108.1(3) n
C6a C10c C3a 123.8(4) n
C6a C10c C10b 112.2(3) n
C3a C10c C10b 123.9(4) n
C6b C11 H11A 109.5 n
C6b C11 H11B 109.5 n
H11A C11 H11B 109.5 n
C6b C11 H11C 109.5 n
H11A C11 H11C 109.5 n
H11B C11 H11C 109.5 n
C10a C12 H12A 109.5 n
C10a C12 H12B 109.5 n
H12A C12 H12B 109.5 n
C10a C12 H12C 109.5 n
H12A C12 H12C 109.5 n
H12B C12 H12C 109.5 n

loop_
_geom_bond_atom_site_label_1
_geom_bond_atom_site_label_2
_geom_bond_site_symmetry_2
_geom_bond_distance
_geom_bond_publ_flag
C1 C10b . 1.376(6) n
C1 C2 . 1.410(7) n
C1 H1 . .9500 n
C2 C3 . 1.372(7) n
C2 H2 . .9500 n
C3 C3a . 1.425(7) n
C3 H3 . .9500 n
C3a C10c . 1.405(6) n
C3a C4 . 1.411(7) n
C4 C5 . 1.367(8) n
C4 H4 . .9500 n
C5 C6 . 1.414(7) n
C5 H5 . .9500 n
C6 C6a . 1.366(6) n
C6 H6 . .9500 n
C6a C10c . 1.395(6) n
C6a C6b . 1.524(5) n
C6b C11 . 1.520(6) n
C6b C7 . 1.558(6) n
C6b C10a . 1.586(6) n
C7 C8 . 1.512(6) n
C7 H7A . .9900 n
C7 H7B . .9900 n
C8 C9 . 1.514(7) n
C8 H8A . .9900 n
C8 H8B . .9900 n
C9 C10 . 1.527(7) n
C9 H9A . .9900 n
C9 H9B . .9900 n
C10 C10a . 1.526(6) n
C10 H10A . .9900 n
C10 H10B . .9900 n
C10a C10b . 1.522(6) n
C10a C12 . 1.558(6) n
C10b C10c . 1.415(6) n
C11 H11A . .9800 n
C11 H11B . .9800 n
C11 H11C . .9800 n
C12 H12A . .9800 n
C12 H12B . .9800 n
C12 H12C . .9800 n

loop_
_geom_torsion_atom_site_label_1
_geom_torsion_atom_site_label_2
_geom_torsion_atom_site_label_3
_geom_torsion_atom_site_label_4
_geom_torsion
_geom_torsion_publ_flag
C10b C1 C2 C3 -.3(7) n
C1 C2 C3 C3a 1.7(7) n
C2 C3 C3a C10c -.5(6) n
C2 C3 C3a C4 179.2(5) n
C10c C3a C4 C5 -.6(6) n
C3 C3a C4 C5 179.7(5) n
C3a C4 C5 C6 1.9(8) n
C4 C5 C6 C6a -1.5(7) n
C5 C6 C6a C10c -.1(6) n
C5 C6 C6a C6b 172.1(4) n
C6 C6a C6b C11 40.9(7) n
C10c C6a C6b C11 -146.2(4) n
C6 C6a C6b C7 -78.6(6) n
C10c C6a C6b C7 94.2(4) n
C6 C6a C6b C10a 166.8(5) n
C10c C6a C6b C10a -20.4(4) n
C11 C6b C7 C8 76.0(5) n
C6a C6b C7 C8 -161.1(4) n
C10a C6b C7 C8 -51.3(5) n
C6b C7 C8 C9 62.5(5) n
C7 C8 C9 C10 -61.7(5) n
C8 C9 C10 C10a 54.4(6) n
C9 C10 C10a C10b 75.9(5) n
C9 C10 C10a C12 -166.6(4) n
C9 C10 C10a C6b -44.3(6) n
C11 C6b C10a C10b 149.2(4) n
C6a C6b C10a C10b 24.1(4) n
C7 C6b C10a C10b -87.1(4) n
C11 C6b C10a C10 -82.7(5) n
C6a C6b C10a C10 152.2(4) n
C7 C6b C10a C10 41.0(5) n
C11 C6b C10a C12 37.8(5) n
C6a C6b C10a C12 -87.3(4) n
C7 C6b C10a C12 161.4(3) n
C2 C1 C10b C10c -2.2(6) n
C2 C1 C10b C10a 170.0(4) n
C10 C10a C10b C1 40.3(6) n
C12 C10a C10b C1 -78.2(6) n
C6b C10a C10b C1 166.6(4) n
C10 C10a C10b C10c -146.9(4) n
C12 C10a C10b C10c 94.7(4) n
C6b C10a C10b C10c -20.6(4) n
C6 C6a C10c C3a 1.4(6) n
C6b C6a C10c C3a -172.6(4) n
C6 C6a C10c C10b -177.9(4) n
C6b C6a C10c C10b 8.1(4) n
C4 C3a C10c C6a -1.0(6) n
C3 C3a C10c C6a 178.7(4) n
C4 C3a C10c C10b 178.2(4) n
C3 C3a C10c C10b -2.1(6) n
C1 C10b C10c C6a -177.2(4) n
C10a C10b C10c C6a 8.7(4) n
C1 C10b C10c C3a 3.5(6) n
C10a C10b C10c C3a -170.6(4) n

loop_
_cod_related_entry_id
_cod_related_entry_database
_cod_related_entry_code
1 ChemSpider 24731100
